data_7157728
loop_
_publ_author_name
'Tang, Shi-Biao'
'Fu, Xiao-Pan'
'Wu, Gao-Rong'
'Zhang, Li-Li'
'Deng, Ke-Zuan'
'Yang, Jin-Yue'
'Xia, Cheng-Cai'
'Ji, Ya-Fei'

_publ_section_title
;
 Rhodium(III)-catalyzed C4-amidation of indole-oximes with dioxazolones
 <i>via</i> C-H activation.
;
_journal_issue 39
_journal_name_full 'Organic &amp; biomolecular chemistry'
_journal_page_first 7922
_journal_page_last 7931
_journal_paper_doi 10.1039/d0ob01655a
_journal_volume 18
_journal_year 2020
_chemical_formula_sum 'C24 H21 N3 O2'
_chemical_formula_weight 383.44
_space_group_crystal_system monoclinic
_space_group_IT_number 14
_space_group_name_Hall '-P 2ybc'
_space_group_name_H-M_alt 'P 1 21/c 1'
_atom_sites_solution_hydrogens geom
_audit_creation_method SHELXL-2013
_audit_update_record
;
2020-07-17 deposited with the CCDC.	2020-09-21 downloaded from the CCDC.
;
_cell_angle_alpha 90
_cell_angle_beta 102.194(2)
_cell_angle_gamma 90
_cell_formula_units_Z 4
_cell_length_a 9.5144(5)
_cell_length_b 13.3582(7)
_cell_length_c 16.0144(10)
_cell_measurement_reflns_used 3394
_cell_measurement_temperature 293(2)
_cell_measurement_theta_max 54.313
_cell_measurement_theta_min 5.205
_cell_volume 1989.43(19)
_computing_cell_refinement 'Bruker SAINT'
_computing_data_collection 'Bruker APEX2'
_computing_data_reduction 'Bruker SAINT'
_computing_molecular_graphics 'Bruker SHELXTL'
_computing_publication_material 'Bruker SHELXTL'
_computing_structure_refinement 'SHELXL-2013 (Sheldrick, 2013)'
_computing_structure_solution 'SHELXS-97 (Sheldrick 2008)'
_diffrn_ambient_temperature 293(2)
_diffrn_measured_fraction_theta_full 0.993
_diffrn_measured_fraction_theta_max 0.993
_diffrn_measurement_device_type 'Bruker APEX-II CCD'
_diffrn_measurement_method '\f and \w scans'
_diffrn_radiation_type MoK\a
_diffrn_radiation_wavelength 0.71073
_diffrn_reflns_av_R_equivalents 0.0519
_diffrn_reflns_av_unetI/netI 0.0634
_diffrn_reflns_Laue_measured_fraction_full 0.993
_diffrn_reflns_Laue_measured_fraction_max 0.993
_diffrn_reflns_limit_h_max 10
_diffrn_reflns_limit_h_min -11
_diffrn_reflns_limit_k_max 14
_diffrn_reflns_limit_k_min -16
_diffrn_reflns_limit_l_max 18
_diffrn_reflns_limit_l_min -19
_diffrn_reflns_number 9340
_diffrn_reflns_point_group_measured_fraction_full 0.993
_diffrn_reflns_point_group_measured_fraction_max 0.993
_diffrn_reflns_theta_full 25.242
_diffrn_reflns_theta_max 25.499
_diffrn_reflns_theta_min 2.602
_exptl_absorpt_coefficient_mu 0.083
_exptl_absorpt_correction_T_max 0.7456
_exptl_absorpt_correction_T_min 0.5169
_exptl_absorpt_correction_type multi-scan
_exptl_absorpt_process_details sadabs
_exptl_crystal_colour colorless
_exptl_crystal_density_diffrn 1.280
_exptl_crystal_description prismatic
_exptl_crystal_F_000 808
_exptl_crystal_size_max 0.200
_exptl_crystal_size_mid 0.160
_exptl_crystal_size_min 0.130
_refine_diff_density_max 0.133
_refine_diff_density_min -0.149
_refine_diff_density_rms 0.029
_refine_ls_extinction_coef 0.048(5)
_refine_ls_extinction_expression Fc^*^=kFc[1+0.001xFc^2^\l^3^/sin(2\q)]^-1/4^
_refine_ls_extinction_method SHELXL
_refine_ls_goodness_of_fit_ref 1.046
_refine_ls_hydrogen_treatment constr
_refine_ls_matrix_type full
_refine_ls_number_parameters 265
_refine_ls_number_reflns 3682
_refine_ls_number_restraints 0
_refine_ls_restrained_S_all 1.046
_refine_ls_R_factor_all 0.0751
_refine_ls_R_factor_gt 0.0487
_refine_ls_shift/su_max 0.000
_refine_ls_shift/su_mean 0.000
_refine_ls_structure_factor_coef Fsqd
_refine_ls_weighting_details 'w=1/[\s^2^(Fo^2^)+(0.0368P)^2^+0.3593P] where P=(Fo^2^+2Fc^2^)/3'
_refine_ls_weighting_scheme calc
_refine_ls_wR_factor_gt 0.1096
_refine_ls_wR_factor_ref 0.1292
_reflns_Friedel_coverage 0.000
_reflns_number_gt 2595
_reflns_number_total 3682
_reflns_threshold_expression 'I > 2\s(I)'
_cod_data_source_file d0ob01655a2.cif
_cod_data_source_block mo_d8v20272_0m
_cod_depositor_comments 'Adding full bibliography for 7157728.cif.'
_cod_original_sg_symbol_H-M 'P 21/c'
_cod_database_code 7157728
_shelx_space_group_comment
; 
The symmetry employed for this shelxl refinement is uniquely defined 
by the following loop, which should always be used as a source of 
symmetry information in preference to the above space-group names. 
They are only intended as comments. 
;
_shelx_estimated_absorpt_t_min 0.984
_shelx_estimated_absorpt_t_max 0.989
_shelxl_version_number 2013-4

loop_
_space_group_symop_operation_xyz
'x, y, z'
'-x, y+1/2, -z+1/2'
'-x, -y, -z'
'x, -y-1/2, z-1/2'

loop_
_atom_site_label
_atom_site_type_symbol
_atom_site_fract_x
_atom_site_fract_y
_atom_site_fract_z
_atom_site_U_iso_or_equiv
_atom_site_adp_type
_atom_site_occupancy
_atom_site_site_symmetry_order
_atom_site_calc_flag
_atom_site_refinement_flags_posn
_atom_site_refinement_flags_adp
_atom_site_refinement_flags_occupancy
_atom_site_disorder_assembly
_atom_site_disorder_group
O1 O 0.88457(14) 0.56643(12) 0.41550(9) 0.0750(5) Uani 1 1 d . . . . .
O2 O 0.33480(15) 0.67761(13) 0.51633(9) 0.0773(5) Uani 1 1 d . . . . .
N1 N 0.37739(16) 0.53514(13) 0.14318(10) 0.0571(4) Uani 1 1 d . . . . .
N2 N 0.74489(15) 0.59217(13) 0.36991(11) 0.0605(5) Uani 1 1 d . . . . .
N3 N 0.48764(15) 0.64910(11) 0.42696(10) 0.0539(4) Uani 1 1 d . . . . .
H3 H 0.5771 0.6417 0.4259 0.065 Uiso 1 1 calc R U . . .
C1 C 0.32325(19) 0.59512(14) 0.20009(12) 0.0513(5) Uani 1 1 d . . . . .
C2 C 0.1881(2) 0.63867(15) 0.18951(14) 0.0603(5) Uani 1 1 d . . . . .
H2 H 0.1214 0.6342 0.1380 0.072 Uiso 1 1 calc R U . . .
C3 C 0.1576(2) 0.68833(16) 0.25795(14) 0.0665(6) Uani 1 1 d . . . . .
H3A H 0.0684 0.7190 0.2526 0.080 Uiso 1 1 calc R U . . .
C4 C 0.2568(2) 0.69450(16) 0.33597(14) 0.0635(6) Uani 1 1 d . . . . .
H4 H 0.2325 0.7295 0.3811 0.076 Uiso 1 1 calc R U . . .
C5 C 0.39011(19) 0.64956(13) 0.34704(12) 0.0509(5) Uani 1 1 d . . . . .
C6 C 0.42789(18) 0.59935(13) 0.27721(12) 0.0485(5) Uani 1 1 d . . . . .
C7 C 0.54795(18) 0.53948(14) 0.26448(12) 0.0523(5) Uani 1 1 d . . . . .
C8 C 0.51013(19) 0.50196(16) 0.18345(12) 0.0606(5) Uani 1 1 d . . . . .
H8 H 0.5674 0.4594 0.1589 0.073 Uiso 1 1 calc R U . . .
C9 C 0.69136(19) 0.52196(16) 0.31808(12) 0.0550(5) Uani 1 1 d . . . . .
C10 C 0.7685(2) 0.42680(17) 0.30789(14) 0.0743(7) Uani 1 1 d . . . . .
H10A H 0.8641 0.4418 0.3012 0.111 Uiso 1 1 calc R U . . .
H10B H 0.7177 0.3917 0.2583 0.111 Uiso 1 1 calc R U . . .
H10C H 0.7731 0.3857 0.3576 0.111 Uiso 1 1 calc R U . . .
C11 C 0.9525(2) 0.6530(2) 0.45607(16) 0.0875(8) Uani 1 1 d . . . . .
H11A H 0.9557 0.7037 0.4140 0.131 Uiso 1 1 calc R U . . .
H11B H 1.0487 0.6367 0.4852 0.131 Uiso 1 1 calc R U . . .
H11C H 0.8993 0.6775 0.4965 0.131 Uiso 1 1 calc R U . . .
C12 C 0.4554(2) 0.65905(14) 0.50540(13) 0.0546(5) Uani 1 1 d . . . . .
C13 C 0.57904(19) 0.64615(14) 0.57981(12) 0.0527(5) Uani 1 1 d . . . . .
C14 C 0.6926(2) 0.58205(14) 0.57931(13) 0.0573(5) Uani 1 1 d . . . . .
H14 H 0.6958 0.5453 0.5304 0.069 Uiso 1 1 calc R U . . .
C15 C 0.8015(2) 0.57215(17) 0.65091(15) 0.0723(6) Uani 1 1 d . . . . .
H15 H 0.8772 0.5282 0.6504 0.087 Uiso 1 1 calc R U . . .
C16 C 0.7980(3) 0.62734(19) 0.72308(15) 0.0788(7) Uani 1 1 d . . . . .
H16 H 0.8721 0.6213 0.7711 0.095 Uiso 1 1 calc R U . . .
C17 C 0.6855(3) 0.69132(19) 0.72437(14) 0.0776(7) Uani 1 1 d . . . . .
H17 H 0.6837 0.7288 0.7731 0.093 Uiso 1 1 calc R U . . .
C18 C 0.5755(2) 0.69996(16) 0.65355(13) 0.0679(6) Uani 1 1 d . . . . .
H18 H 0.4982 0.7421 0.6551 0.081 Uiso 1 1 calc R U . . .
C19 C 0.30533(19) 0.50744(16) 0.05912(12) 0.0562(5) Uani 1 1 d . . . . .
C20 C 0.2374(2) 0.57898(17) 0.00283(13) 0.0656(6) Uani 1 1 d . . . . .
H20 H 0.2388 0.6458 0.0194 0.079 Uiso 1 1 calc R U . . .
C21 C 0.1673(2) 0.55104(19) -0.07823(14) 0.0760(7) Uani 1 1 d . . . . .
H21 H 0.1196 0.5992 -0.1157 0.091 Uiso 1 1 calc R U . . .
C22 C 0.1670(2) 0.4535(2) -0.10415(15) 0.0760(7) Uani 1 1 d . . . . .
H22 H 0.1201 0.4355 -0.1591 0.091 Uiso 1 1 calc R U . . .
C23 C 0.2363(3) 0.3827(2) -0.04852(16) 0.0800(7) Uani 1 1 d . . . . .
H23 H 0.2375 0.3164 -0.0661 0.096 Uiso 1 1 calc R U . . .
C24 C 0.3047(2) 0.40908(17) 0.03372(14) 0.0726(6) Uani 1 1 d . . . . .
H24 H 0.3501 0.3605 0.0716 0.087 Uiso 1 1 calc R U . . .

loop_
_atom_site_aniso_label
_atom_site_aniso_U_11
_atom_site_aniso_U_22
_atom_site_aniso_U_33
_atom_site_aniso_U_23
_atom_site_aniso_U_13
_atom_site_aniso_U_12
O1 0.0427(7) 0.1000(12) 0.0754(10) -0.0063(9) -0.0030(7) 0.0133(8)
O2 0.0534(8) 0.1106(13) 0.0707(10) -0.0035(8) 0.0198(7) 0.0143(8)
N1 0.0468(9) 0.0719(11) 0.0517(10) -0.0016(8) 0.0086(7) 0.0036(8)
N2 0.0361(8) 0.0784(12) 0.0649(11) 0.0040(9) 0.0057(7) 0.0063(8)
N3 0.0428(8) 0.0646(10) 0.0542(10) -0.0034(8) 0.0098(7) 0.0016(7)
C1 0.0448(10) 0.0558(11) 0.0535(12) 0.0054(9) 0.0107(8) -0.0025(9)
C2 0.0457(11) 0.0686(13) 0.0632(13) 0.0038(10) 0.0039(9) 0.0024(10)
C3 0.0471(11) 0.0724(14) 0.0771(15) 0.0003(11) 0.0066(10) 0.0129(10)
C4 0.0548(12) 0.0664(13) 0.0684(14) -0.0045(10) 0.0109(10) 0.0107(10)
C5 0.0443(10) 0.0496(10) 0.0579(12) 0.0012(9) 0.0087(9) 0.0001(8)
C6 0.0419(9) 0.0514(10) 0.0527(11) 0.0050(9) 0.0111(8) -0.0008(8)
C7 0.0428(10) 0.0621(12) 0.0526(12) 0.0040(9) 0.0116(8) 0.0023(9)
C8 0.0471(11) 0.0746(14) 0.0606(13) -0.0011(11) 0.0126(9) 0.0109(10)
C9 0.0437(10) 0.0701(13) 0.0522(12) 0.0062(10) 0.0123(9) 0.0074(9)
C10 0.0661(13) 0.0885(16) 0.0658(14) -0.0005(12) 0.0084(11) 0.0258(12)
C11 0.0488(12) 0.117(2) 0.0914(19) -0.0028(15) 0.0036(12) -0.0131(13)
C12 0.0499(11) 0.0558(11) 0.0590(13) -0.0039(9) 0.0137(9) 0.0001(9)
C13 0.0523(11) 0.0527(11) 0.0542(12) -0.0003(9) 0.0138(9) -0.0048(9)
C14 0.0557(11) 0.0568(12) 0.0602(13) 0.0030(9) 0.0140(9) -0.0016(10)
C15 0.0594(13) 0.0742(15) 0.0791(17) 0.0119(13) 0.0053(11) 0.0025(11)
C16 0.0722(15) 0.0886(17) 0.0670(16) 0.0103(13) -0.0042(12) -0.0172(14)
C17 0.0903(17) 0.0814(16) 0.0579(14) -0.0103(12) 0.0082(12) -0.0150(14)
C18 0.0751(14) 0.0664(13) 0.0624(14) -0.0075(11) 0.0150(11) 0.0017(11)
C19 0.0478(10) 0.0686(13) 0.0516(12) -0.0018(10) 0.0088(9) -0.0068(10)
C20 0.0672(13) 0.0653(13) 0.0596(13) -0.0003(11) 0.0029(10) -0.0090(11)
C21 0.0712(14) 0.0874(17) 0.0624(15) 0.0046(12) -0.0021(11) -0.0098(13)
C22 0.0658(14) 0.0955(18) 0.0642(15) -0.0100(13) 0.0078(11) -0.0232(13)
C23 0.0871(17) 0.0778(16) 0.0767(17) -0.0190(13) 0.0210(13) -0.0125(13)
C24 0.0796(15) 0.0706(15) 0.0671(15) -0.0005(11) 0.0139(12) 0.0046(12)

loop_
_atom_type_symbol
_atom_type_description
_atom_type_scat_dispersion_real
_atom_type_scat_dispersion_imag
_atom_type_scat_source
C C 0.0033 0.0016 'International Tables Vol C Tables 4.2.6.8 and 6.1.1.4'
H H 0.0000 0.0000 'International Tables Vol C Tables 4.2.6.8 and 6.1.1.4'
N N 0.0061 0.0033 'International Tables Vol C Tables 4.2.6.8 and 6.1.1.4'
O O 0.0106 0.0060 'International Tables Vol C Tables 4.2.6.8 and 6.1.1.4'

loop_
_geom_angle_atom_site_label_1
_geom_angle_atom_site_label_2
_geom_angle_atom_site_label_3
_geom_angle
_geom_angle_site_symmetry_1
_geom_angle_site_symmetry_3
_geom_angle_publ_flag
C11 O1 N2 109.04(16) . . ?
C8 N1 C1 108.13(16) . . ?
C8 N1 C19 125.08(17) . . ?
C1 N1 C19 126.70(16) . . ?
C9 N2 O1 110.89(15) . . ?
C12 N3 C5 127.06(16) . . ?
C12 N3 H3 116.5 . . ?
C5 N3 H3 116.5 . . ?
C2 C1 N1 128.51(18) . . ?
C2 C1 C6 123.55(18) . . ?
N1 C1 C6 107.77(16) . . ?
C3 C2 C1 117.03(18) . . ?
C3 C2 H2 121.5 . . ?
C1 C2 H2 121.5 . . ?
C2 C3 C4 121.86(19) . . ?
C2 C3 H3A 119.1 . . ?
C4 C3 H3A 119.1 . . ?
C5 C4 C3 121.1(2) . . ?
C5 C4 H4 119.4 . . ?
C3 C4 H4 119.4 . . ?
C4 C5 N3 121.86(18) . . ?
C4 C5 C6 119.01(17) . . ?
N3 C5 C6 119.09(16) . . ?
C5 C6 C1 117.38(16) . . ?
C5 C6 C7 135.67(17) . . ?
C1 C6 C7 106.65(16) . . ?
C8 C7 C6 106.24(15) . . ?
C8 C7 C9 121.48(17) . . ?
C6 C7 C9 132.11(17) . . ?
N1 C8 C7 111.18(17) . . ?
N1 C8 H8 124.4 . . ?
C7 C8 H8 124.4 . . ?
N2 C9 C7 116.99(17) . . ?
N2 C9 C10 123.73(17) . . ?
C7 C9 C10 119.25(18) . . ?
C9 C10 H10A 109.5 . . ?
C9 C10 H10B 109.5 . . ?
H10A C10 H10B 109.5 . . ?
C9 C10 H10C 109.5 . . ?
H10A C10 H10C 109.5 . . ?
H10B C10 H10C 109.5 . . ?
O1 C11 H11A 109.5 . . ?
O1 C11 H11B 109.5 . . ?
H11A C11 H11B 109.5 . . ?
O1 C11 H11C 109.5 . . ?
H11A C11 H11C 109.5 . . ?
H11B C11 H11C 109.5 . . ?
O2 C12 N3 123.60(18) . . ?
O2 C12 C13 120.86(19) . . ?
N3 C12 C13 115.54(16) . . ?
C14 C13 C18 119.06(19) . . ?
C14 C13 C12 123.46(18) . . ?
C18 C13 C12 117.45(18) . . ?
C15 C14 C13 120.4(2) . . ?
C15 C14 H14 119.8 . . ?
C13 C14 H14 119.8 . . ?
C16 C15 C14 120.0(2) . . ?
C16 C15 H15 120.0 . . ?
C14 C15 H15 120.0 . . ?
C17 C16 C15 120.2(2) . . ?
C17 C16 H16 119.9 . . ?
C15 C16 H16 119.9 . . ?
C16 C17 C18 120.0(2) . . ?
C16 C17 H17 120.0 . . ?
C18 C17 H17 120.0 . . ?
C17 C18 C13 120.4(2) . . ?
C17 C18 H18 119.8 . . ?
C13 C18 H18 119.8 . . ?
C24 C19 C20 119.82(19) . . ?
C24 C19 N1 119.92(19) . . ?
C20 C19 N1 120.25(18) . . ?
C19 C20 C21 119.7(2) . . ?
C19 C20 H20 120.2 . . ?
C21 C20 H20 120.2 . . ?
C22 C21 C20 120.9(2) . . ?
C22 C21 H21 119.6 . . ?
C20 C21 H21 119.6 . . ?
C21 C22 C23 119.4(2) . . ?
C21 C22 H22 120.3 . . ?
C23 C22 H22 120.3 . . ?
C22 C23 C24 120.5(2) . . ?
C22 C23 H23 119.8 . . ?
C24 C23 H23 119.8 . . ?
C19 C24 C23 119.7(2) . . ?
C19 C24 H24 120.1 . . ?
C23 C24 H24 120.1 . . ?

loop_
_geom_bond_atom_site_label_1
_geom_bond_atom_site_label_2
_geom_bond_distance
_geom_bond_site_symmetry_2
_geom_bond_publ_flag
O1 C11 1.415(3) . ?
O1 N2 1.4168(18) . ?
O2 C12 1.222(2) . ?
N1 C8 1.365(2) . ?
N1 C1 1.392(2) . ?
N1 C19 1.425(2) . ?
N2 C9 1.284(2) . ?
N3 C12 1.361(2) . ?
N3 C5 1.413(2) . ?
N3 H3 0.8600 . ?
C1 C2 1.389(3) . ?
C1 C6 1.414(2) . ?
C2 C3 1.364(3) . ?
C2 H2 0.9300 . ?
C3 C4 1.400(3) . ?
C3 H3A 0.9300 . ?
C4 C5 1.380(3) . ?
C4 H4 0.9300 . ?
C5 C6 1.414(3) . ?
C6 C7 1.444(2) . ?
C7 C8 1.367(3) . ?
C7 C9 1.469(2) . ?
C8 H8 0.9300 . ?
C9 C10 1.494(3) . ?
C10 H10A 0.9600 . ?
C10 H10B 0.9600 . ?
C10 H10C 0.9600 . ?
C11 H11A 0.9600 . ?
C11 H11B 0.9600 . ?
C11 H11C 0.9600 . ?
C12 C13 1.497(3) . ?
C13 C14 1.380(3) . ?
C13 C18 1.389(3) . ?
C14 C15 1.380(3) . ?
C14 H14 0.9300 . ?
C15 C16 1.377(3) . ?
C15 H15 0.9300 . ?
C16 C17 1.373(3) . ?
C16 H16 0.9300 . ?
C17 C18 1.376(3) . ?
C17 H17 0.9300 . ?
C18 H18 0.9300 . ?
C19 C24 1.375(3) . ?
C19 C20 1.377(3) . ?
C20 C21 1.380(3) . ?
C20 H20 0.9300 . ?
C21 C22 1.367(3) . ?
C21 H21 0.9300 . ?
C22 C23 1.370(3) . ?
C22 H22 0.9300 . ?
C23 C24 1.386(3) . ?
C23 H23 0.9300 . ?
C24 H24 0.9300 . ?

loop_
_geom_hbond_atom_site_label_D
_geom_hbond_atom_site_label_H
_geom_hbond_atom_site_label_A
_geom_hbond_distance_DH
_geom_hbond_distance_HA
_geom_hbond_distance_DA
_geom_hbond_angle_DHA
_geom_hbond_site_symmetry_A
C20 H20 O2 0.93 2.53 3.375(3) 150.6 4_575
C10 H10C O2 0.96 2.59 3.464(3) 151.1 3_666
C4 H4 O2 0.93 2.29 2.835(3) 117.2 .
N3 H3 N2 0.86 2.10 2.889(2) 152.9 .
C20 H20 O2 0.93 2.53 3.375(3) 150.6 4_575
C10 H10C O2 0.96 2.59 3.464(3) 151.1 3_666
C4 H4 O2 0.93 2.29 2.835(3) 117.2 .
N3 H3 N2 0.86 2.10 2.889(2) 152.9 .
N3 H3 N2 0.86 2.10 2.889(2) 152.9 .
C4 H4 O2 0.93 2.29 2.835(3) 117.2 .
C10 H10C O2 0.96 2.59 3.464(3) 151.1 3_666
C20 H20 O2 0.93 2.53 3.375(3) 150.6 4_575

loop_
_geom_torsion_atom_site_label_1
_geom_torsion_atom_site_label_2
_geom_torsion_atom_site_label_3
_geom_torsion_atom_site_label_4
_geom_torsion
_geom_torsion_site_symmetry_1
_geom_torsion_site_symmetry_2
_geom_torsion_site_symmetry_3
_geom_torsion_site_symmetry_4
_geom_torsion_publ_flag
C11 O1 N2 C9 166.33(18) . . . . ?
C8 N1 C1 C2 -174.62(19) . . . . ?
C19 N1 C1 C2 2.0(3) . . . . ?
C8 N1 C1 C6 0.7(2) . . . . ?
C19 N1 C1 C6 177.35(17) . . . . ?
N1 C1 C2 C3 175.2(2) . . . . ?
C6 C1 C2 C3 0.4(3) . . . . ?
C1 C2 C3 C4 -0.7(3) . . . . ?
C2 C3 C4 C5 -0.5(3) . . . . ?
C3 C4 C5 N3 -175.54(18) . . . . ?
C3 C4 C5 C6 2.0(3) . . . . ?
C12 N3 C5 C4 23.4(3) . . . . ?
C12 N3 C5 C6 -154.17(18) . . . . ?
C4 C5 C6 C1 -2.3(3) . . . . ?
N3 C5 C6 C1 175.40(16) . . . . ?
C4 C5 C6 C7 -175.0(2) . . . . ?
N3 C5 C6 C7 2.6(3) . . . . ?
C2 C1 C6 C5 1.1(3) . . . . ?
N1 C1 C6 C5 -174.60(16) . . . . ?
C2 C1 C6 C7 175.78(17) . . . . ?
N1 C1 C6 C7 0.1(2) . . . . ?
C5 C6 C7 C8 172.3(2) . . . . ?
C1 C6 C7 C8 -0.9(2) . . . . ?
C5 C6 C7 C9 -12.4(4) . . . . ?
C1 C6 C7 C9 174.34(19) . . . . ?
C1 N1 C8 C7 -1.4(2) . . . . ?
C19 N1 C8 C7 -178.08(17) . . . . ?
C6 C7 C8 N1 1.5(2) . . . . ?
C9 C7 C8 N1 -174.44(17) . . . . ?
O1 N2 C9 C7 -178.29(15) . . . . ?
O1 N2 C9 C10 -0.4(3) . . . . ?
C8 C7 C9 N2 146.5(2) . . . . ?
C6 C7 C9 N2 -28.2(3) . . . . ?
C8 C7 C9 C10 -31.5(3) . . . . ?
C6 C7 C9 C10 153.8(2) . . . . ?
C5 N3 C12 O2 -5.8(3) . . . . ?
C5 N3 C12 C13 174.48(16) . . . . ?
O2 C12 C13 C14 147.5(2) . . . . ?
N3 C12 C13 C14 -32.8(3) . . . . ?
O2 C12 C13 C18 -30.6(3) . . . . ?
N3 C12 C13 C18 149.12(18) . . . . ?
C18 C13 C14 C15 -0.4(3) . . . . ?
C12 C13 C14 C15 -178.50(18) . . . . ?
C13 C14 C15 C16 -0.8(3) . . . . ?
C14 C15 C16 C17 0.8(4) . . . . ?
C15 C16 C17 C18 0.4(4) . . . . ?
C16 C17 C18 C13 -1.6(3) . . . . ?
C14 C13 C18 C17 1.6(3) . . . . ?
C12 C13 C18 C17 179.81(19) . . . . ?
C8 N1 C19 C24 43.8(3) . . . . ?
C1 N1 C19 C24 -132.2(2) . . . . ?
C8 N1 C19 C20 -135.5(2) . . . . ?
C1 N1 C19 C20 48.5(3) . . . . ?
C24 C19 C20 C21 1.0(3) . . . . ?
N1 C19 C20 C21 -179.62(19) . . . . ?
C19 C20 C21 C22 -1.5(3) . . . . ?
C20 C21 C22 C23 0.5(4) . . . . ?
C21 C22 C23 C24 0.8(4) . . . . ?
C20 C19 C24 C23 0.3(3) . . . . ?
N1 C19 C24 C23 -179.05(19) . . . . ?
C22 C23 C24 C19 -1.2(4) . . . . ?
